data_8103215
loop_
_publ_author_name
'Kwang Ha'

_publ_section_title
;
 Crystal structure of tris(1,10-phenanthroline-?2N,N')manganese(II)
 diiodide --- water (1:5), [Mn(C12H8N2)3]I2 &#x2022; 5H2O
;
_journal_issue 4
_journal_name_full 'Zeitschrift f\"ur Kristallographie - New Crystal Structures'
_journal_page_first 575
_journal_volume 226
_journal_year 2011
_chemical_formula_moiety 'C36 H24 Mn N6, 2(I), 5(H2 O)'
_chemical_formula_sum 'C36 H34 I2 Mn N6 O5'
_chemical_formula_weight 939.43
_chemical_name_systematic
; 
Tris(1,10-phenanthroline-\k^2^N,N')manganese(II) diiodide pentahydrate
;
_space_group_IT_number 15
_symmetry_cell_setting monoclinic
_symmetry_space_group_name_Hall '-C 2yc'
_symmetry_space_group_name_H-M 'C 1 2/c 1'
_atom_sites_solution_hydrogens geom
_atom_sites_solution_primary direct
_atom_sites_solution_secondary difmap
_audit_creation_method SHELXL-97
_cell_angle_alpha 90.00
_cell_angle_beta 123.901(1)
_cell_angle_gamma 90.00
_cell_formula_units_Z 4
_cell_length_a 24.1193(11)
_cell_length_b 10.9032(5)
_cell_length_c 18.2018(8)
_cell_measurement_reflns_used 3831
_cell_measurement_temperature 200(2)
_cell_measurement_theta_max 25.08
_cell_measurement_theta_min 2.19
_cell_volume 3972.9(3)
_computing_cell_refinement 'SAINT (Bruker, 2000)'
_computing_data_collection 'SMART (Bruker, 2000)'
_computing_data_reduction 'SAINT (Bruker, 2000)'
_computing_molecular_graphics 'ORTEP-III (Farrugia, 1997)'
_computing_publication_material SHELXL97
_computing_structure_refinement 'SHELXL-97 (Sheldrick, 1997)'
_computing_structure_solution 'SHELXS-97 (Sheldrick, 1997)'
_diffrn_ambient_temperature 200(2)
_diffrn_measured_fraction_theta_full 0.987
_diffrn_measured_fraction_theta_max 0.987
_diffrn_measurement_device_type 'Bruker SMART 1000 CCD'
_diffrn_measurement_method '\f and \w scans'
_diffrn_radiation_monochromator graphite
_diffrn_radiation_source 'fine-focus sealed tube'
_diffrn_radiation_type MoK\a
_diffrn_radiation_wavelength 0.71073
_diffrn_reflns_av_R_equivalents 0.0440
_diffrn_reflns_av_sigmaI/netI 0.0501
_diffrn_reflns_limit_h_max 28
_diffrn_reflns_limit_h_min -29
_diffrn_reflns_limit_k_max 12
_diffrn_reflns_limit_k_min -13
_diffrn_reflns_limit_l_max 21
_diffrn_reflns_limit_l_min -22
_diffrn_reflns_number 12110
_diffrn_reflns_theta_full 26.01
_diffrn_reflns_theta_max 26.01
_diffrn_reflns_theta_min 3.30
_diffrn_standards_decay_% 0
_diffrn_standards_interval_count 0
_diffrn_standards_interval_time 0
_diffrn_standards_number 0
_exptl_absorpt_coefficient_mu 1.933
_exptl_absorpt_correction_T_max 1.000
_exptl_absorpt_correction_T_min 0.859
_exptl_absorpt_correction_type multi-scan
_exptl_absorpt_process_details SADABS
_exptl_crystal_colour yellow
_exptl_crystal_density_diffrn 1.571
_exptl_crystal_density_method 'not measured'
_exptl_crystal_description block
_exptl_crystal_F_000 1852
_exptl_crystal_size_max 0.22
_exptl_crystal_size_mid 0.20
_exptl_crystal_size_min 0.16
_refine_diff_density_max 1.646
_refine_diff_density_min -0.865
_refine_diff_density_rms 0.170
_refine_ls_extinction_method none
_refine_ls_goodness_of_fit_ref 1.080
_refine_ls_hydrogen_treatment constr
_refine_ls_matrix_type full
_refine_ls_number_parameters 229
_refine_ls_number_reflns 3863
_refine_ls_number_restraints 0
_refine_ls_restrained_S_all 1.080
_refine_ls_R_factor_all 0.0968
_refine_ls_R_factor_gt 0.0630
_refine_ls_shift/su_max 0.000
_refine_ls_shift/su_mean 0.000
_refine_ls_structure_factor_coef Fsqd
_refine_ls_weighting_details 'calc w=1/[\s^2^(Fo^2^)+(0.1080P)^2^+4.7278P] where P=(Fo^2^+2Fc^2^)/3'
_refine_ls_weighting_scheme calc
_refine_ls_wR_factor_gt 0.1690
_refine_ls_wR_factor_ref 0.1978
_reflns_number_gt 2492
_reflns_number_total 3863
_reflns_threshold_expression >2sigma(I)
_cod_data_source_file 1267-3530.cff
_cod_data_source_block mn(phen)3i2
_cod_depositor_comments
;
The following automatic conversions were performed:

'_symmetry_cell_setting' value 'Monoclinic' changed to 'monoclinic'
according to /home/saulius/struct/CIF-dictionaries/cif_core.dic
dictionary named 'cif_core.dic' version 2.4.1 from
2010-06-29.

'_exptl_absorpt_correction_type' value 'Multi-scan'
changed to 'multi-scan' according to
/home/saulius/struct/CIF-dictionaries/cif_core.dic dictionary named
'cif_core.dic' version 2.4.1 from 2010-06-29.

Automatic conversion script
Id: cif_fix_values 1715 2011-07-08 13:25:40Z adriana 
;
_cod_original_sg_symbol_H-M 'C 2/c'
_cod_database_code 8103215

loop_
_symmetry_equiv_pos_as_xyz
'x, y, z'
'-x, y, -z+1/2'
'x+1/2, y+1/2, z'
'-x+1/2, y+1/2, -z+1/2'
'-x, -y, -z'
'x, -y, z-1/2'
'-x+1/2, -y+1/2, -z'
'x+1/2, -y+1/2, z-1/2'

loop_
_atom_site_label
_atom_site_type_symbol
_atom_site_fract_x
_atom_site_fract_y
_atom_site_fract_z
_atom_site_U_iso_or_equiv
_atom_site_adp_type
_atom_site_occupancy
_atom_site_symmetry_multiplicity
_atom_site_calc_flag
_atom_site_refinement_flags
_atom_site_disorder_assembly
_atom_site_disorder_group
Mn1 Mn 0.0000 0.12967(11) 0.2500 0.0317(4) Uani 1 2 d S . .
N1 N 0.0524(3) 0.2952(5) 0.2418(4) 0.0365(13) Uani 1 1 d . . .
N2 N 0.0862(3) 0.0868(5) 0.3912(4) 0.0365(13) Uani 1 1 d . . .
N3 N 0.0397(3) -0.0072(4) 0.1962(4) 0.0321(12) Uani 1 1 d . . .
C1 C 0.1045(3) 0.2943(6) 0.2359(5) 0.0391(16) Uani 1 1 d . . .
H1 H 0.1223 0.2173 0.2344 0.047 Uiso 1 1 calc R . .
C2 C 0.1352(4) 0.4014(7) 0.2318(5) 0.0454(17) Uani 1 1 d . . .
H2 H 0.1724 0.3968 0.2269 0.055 Uiso 1 1 calc R . .
C3 C 0.1101(4) 0.5123(7) 0.2349(6) 0.053(2) Uani 1 1 d . . .
H3 H 0.1295 0.5863 0.2318 0.064 Uiso 1 1 calc R . .
C4 C 0.0555(4) 0.5159(6) 0.2427(5) 0.0441(17) Uani 1 1 d . . .
C5 C 0.0275(3) 0.4059(6) 0.2459(5) 0.0376(15) Uani 1 1 d . . .
C6 C 0.0263(5) 0.6294(6) 0.2479(7) 0.061(2) Uani 1 1 d . . .
H6 H 0.0456 0.7054 0.2481 0.073 Uiso 1 1 calc R . .
C7 C 0.1472(4) 0.1329(6) 0.4334(5) 0.0444(17) Uani 1 1 d . . .
H7 H 0.1571 0.1920 0.4040 0.053 Uiso 1 1 calc R . .
C8 C 0.1977(4) 0.0984(7) 0.5192(5) 0.053(2) Uani 1 1 d . . .
H8 H 0.2407 0.1344 0.5475 0.063 Uiso 1 1 calc R . .
C9 C 0.1847(4) 0.0126(7) 0.5621(5) 0.0471(18) Uani 1 1 d . . .
H9 H 0.2184 -0.0112 0.6208 0.056 Uiso 1 1 calc R . .
C10 C 0.1208(3) -0.0399(6) 0.5180(5) 0.0408(16) Uani 1 1 d . . .
C11 C 0.0734(3) 0.0019(6) 0.4342(4) 0.0337(14) Uani 1 1 d . . .
C12 C 0.1010(4) -0.1296(6) 0.5593(5) 0.0484(18) Uani 1 1 d . . .
H12 H 0.1330 -0.1573 0.6177 0.058 Uiso 1 1 calc R . .
C13 C 0.1023(3) -0.0487(5) 0.2371(5) 0.0356(15) Uani 1 1 d . . .
H13 H 0.1344 -0.0198 0.2952 0.043 Uiso 1 1 calc R . .
C14 C 0.1226(4) -0.1314(6) 0.1994(5) 0.0407(16) Uani 1 1 d . . .
H14 H 0.1678 -0.1579 0.2312 0.049 Uiso 1 1 calc R . .
C15 C 0.0774(4) -0.1752(6) 0.1160(5) 0.0425(17) Uani 1 1 d . . .
H15 H 0.0906 -0.2333 0.0897 0.051 Uiso 1 1 calc R . .
C16 C 0.0110(3) -0.1325(5) 0.0699(5) 0.0366(15) Uani 1 1 d . . .
C17 C -0.0045(3) -0.0470(5) 0.1134(4) 0.0319(14) Uani 1 1 d . . .
C18 C -0.0403(4) -0.1718(7) -0.0169(5) 0.0494(18) Uani 1 1 d . . .
H18 H -0.0296 -0.2316 -0.0451 0.059 Uiso 1 1 calc R . .
I1 I 0.26359(2) 0.12519(5) 0.31937(4) 0.0574(3) Uani 1 1 d . . .
O1 O 0.2821(7) 0.2644(8) 0.0591(8) 0.067(3) Uani 0.50 1 d P . .
O2A O 0.0720(7) 0.3638(12) 0.4498(9) 0.097(3) Uiso 0.658(12) 1 d P A 1
O2B O 0.0764(11) 0.460(2) 0.4761(15) 0.097(3) Uiso 0.342(12) 1 d P A 2
O3A O 0.2143(8) 0.4149(14) 0.0440(10) 0.109(4) Uiso 0.592(11) 1 d P B 1
O3B O 0.1371(10) 0.5437(19) -0.0577(13) 0.109(4) Uiso 0.408(11) 1 d P B 2

loop_
_atom_site_aniso_label
_atom_site_aniso_U_11
_atom_site_aniso_U_22
_atom_site_aniso_U_33
_atom_site_aniso_U_23
_atom_site_aniso_U_13
_atom_site_aniso_U_12
Mn1 0.0291(7) 0.0254(7) 0.0448(8) 0.000 0.0232(7) 0.000
N1 0.035(3) 0.029(3) 0.059(4) 0.000(3) 0.035(3) 0.001(2)
N2 0.035(3) 0.032(3) 0.047(3) -0.004(3) 0.026(3) -0.006(2)
N3 0.026(3) 0.028(3) 0.045(3) 0.001(2) 0.022(3) 0.000(2)
C1 0.042(4) 0.030(3) 0.058(5) 0.002(3) 0.036(4) 0.000(3)
C2 0.040(4) 0.045(4) 0.062(5) -0.001(4) 0.035(4) -0.004(3)
C3 0.054(5) 0.037(4) 0.081(6) -0.001(4) 0.045(5) -0.011(3)
C4 0.048(4) 0.035(4) 0.066(5) -0.004(3) 0.042(4) -0.006(3)
C5 0.041(4) 0.026(3) 0.057(4) -0.004(3) 0.034(4) -0.002(3)
C6 0.071(6) 0.032(4) 0.109(7) -0.005(4) 0.069(6) -0.004(4)
C7 0.036(4) 0.044(4) 0.048(4) -0.001(3) 0.021(3) -0.010(3)
C8 0.040(4) 0.060(5) 0.051(5) -0.011(4) 0.021(4) -0.013(4)
C9 0.044(4) 0.048(4) 0.042(4) -0.004(3) 0.020(4) -0.005(3)
C10 0.033(4) 0.045(4) 0.047(4) -0.002(3) 0.024(3) 0.002(3)
C11 0.030(3) 0.036(3) 0.042(4) -0.005(3) 0.025(3) 0.001(3)
C12 0.044(4) 0.055(5) 0.047(4) 0.015(4) 0.026(4) 0.004(4)
C13 0.032(4) 0.025(3) 0.048(4) 0.002(3) 0.022(3) -0.003(3)
C14 0.036(4) 0.037(4) 0.059(5) 0.001(3) 0.032(4) 0.004(3)
C15 0.043(4) 0.035(3) 0.059(5) -0.003(3) 0.035(4) -0.001(3)
C16 0.038(4) 0.035(3) 0.047(4) 0.007(3) 0.030(3) 0.004(3)
C17 0.034(3) 0.029(3) 0.040(4) 0.001(3) 0.025(3) -0.002(3)
C18 0.060(5) 0.043(4) 0.053(5) -0.008(4) 0.037(4) -0.002(4)
I1 0.0395(4) 0.0509(4) 0.0905(5) -0.0167(3) 0.0418(3) -0.0062(2)
O1 0.114(10) 0.024(5) 0.078(8) -0.003(5) 0.063(8) -0.016(6)

loop_
_atom_type_symbol
_atom_type_description
_atom_type_scat_dispersion_real
_atom_type_scat_dispersion_imag
_atom_type_scat_source
C C 0.0033 0.0016 'International Tables Vol C Tables 4.2.6.8 and 6.1.1.4'
H H 0.0000 0.0000 'International Tables Vol C Tables 4.2.6.8 and 6.1.1.4'
I I -0.4742 1.8119 'International Tables Vol C Tables 4.2.6.8 and 6.1.1.4'
Mn Mn 0.3368 0.7283 'International Tables Vol C Tables 4.2.6.8 and 6.1.1.4'
N N 0.0061 0.0033 'International Tables Vol C Tables 4.2.6.8 and 6.1.1.4'
O O 0.0106 0.0060 'International Tables Vol C Tables 4.2.6.8 and 6.1.1.4'

loop_
_geom_angle_atom_site_label_1
_geom_angle_atom_site_label_2
_geom_angle_atom_site_label_3
_geom_angle
_geom_angle_site_symmetry_1
_geom_angle_site_symmetry_3
N1 Mn1 N1 73.7(2) . 2
N1 Mn1 N3 96.37(17) . .
N1 Mn1 N3 160.33(19) 2 .
N1 Mn1 N3 160.33(19) . 2
N1 Mn1 N3 96.37(17) 2 2
N3 Mn1 N3 97.8(2) . 2
N1 Mn1 N2 106.4(2) . 2
N1 Mn1 N2 92.7(2) 2 2
N3 Mn1 N2 73.57(19) . 2
N3 Mn1 N2 90.73(19) 2 2
N1 Mn1 N2 92.7(2) . .
N1 Mn1 N2 106.4(2) 2 .
N3 Mn1 N2 90.73(19) . .
N3 Mn1 N2 73.57(19) 2 .
N2 Mn1 N2 156.3(3) 2 .
C1 N1 C5 118.5(5) . .
C1 N1 Mn1 126.4(4) . .
C5 N1 Mn1 115.0(4) . .
C7 N2 C11 117.5(6) . .
C7 N2 Mn1 126.7(5) . .
C11 N2 Mn1 115.7(4) . .
C13 N3 C17 117.4(5) . .
C13 N3 Mn1 126.9(4) . .
C17 N3 Mn1 115.7(4) . .
N1 C1 C2 123.5(6) . .
N1 C1 H1 118.3 . .
C2 C1 H1 118.3 . .
C3 C2 C1 118.3(6) . .
C3 C2 H2 120.9 . .
C1 C2 H2 120.9 . .
C2 C3 C4 119.5(6) . .
C2 C3 H3 120.3 . .
C4 C3 H3 120.3 . .
C5 C4 C3 119.0(6) . .
C5 C4 C6 117.7(6) . .
C3 C4 C6 123.2(6) . .
N1 C5 C4 121.2(6) . .
N1 C5 C5 118.1(3) . 2
C4 C5 C5 120.6(4) . 2
C6 C6 C4 121.6(4) 2 .
C6 C6 H6 119.2 2 .
C4 C6 H6 119.2 . .
N2 C7 C8 122.8(7) . .
N2 C7 H7 118.6 . .
C8 C7 H7 118.6 . .
C9 C8 C7 119.5(7) . .
C9 C8 H8 120.3 . .
C7 C8 H8 120.3 . .
C8 C9 C10 118.9(7) . .
C8 C9 H9 120.6 . .
C10 C9 H9 120.6 . .
C11 C10 C9 117.8(6) . .
C11 C10 C12 118.9(6) . .
C9 C10 C12 123.2(7) . .
N2 C11 C10 123.5(6) . .
N2 C11 C17 116.8(6) . 2
C10 C11 C17 119.7(6) . 2
C18 C12 C10 120.8(7) 2 .
C18 C12 H12 119.6 2 .
C10 C12 H12 119.6 . .
N3 C13 C14 123.3(7) . .
N3 C13 H13 118.3 . .
C14 C13 H13 118.3 . .
C15 C14 C13 119.7(7) . .
C15 C14 H14 120.1 . .
C13 C14 H14 120.1 . .
C14 C15 C16 118.8(6) . .
C14 C15 H15 120.6 . .
C16 C15 H15 120.6 . .
C17 C16 C15 117.1(6) . .
C17 C16 C18 119.1(6) . .
C15 C16 C18 123.8(6) . .
N3 C17 C16 123.6(6) . .
N3 C17 C11 118.1(5) . 2
C16 C17 C11 118.3(6) . 2
C12 C18 C16 123.0(7) 2 .
C12 C18 H18 118.5 2 .
C16 C18 H18 118.5 . .

loop_
_geom_bond_atom_site_label_1
_geom_bond_atom_site_label_2
_geom_bond_distance
_geom_bond_site_symmetry_2
Mn1 N1 2.255(5) .
Mn1 N1 2.255(5) 2
Mn1 N3 2.270(5) .
Mn1 N3 2.270(5) 2
Mn1 N2 2.277(6) 2
Mn1 N2 2.277(6) .
N1 C1 1.321(8) .
N1 C5 1.369(8) .
N2 C7 1.323(9) .
N2 C11 1.354(8) .
N3 C13 1.335(8) .
N3 C17 1.343(8) .
C1 C2 1.406(9) .
C1 H1 0.9500 .
C2 C3 1.368(10) .
C2 H2 0.9500 .
C3 C4 1.400(9) .
C3 H3 0.9500 .
C4 C5 1.394(9) .
C4 C6 1.453(9) .
C5 C5 1.414(13) 2
C6 C6 1.312(16) 2
C6 H6 0.9500 .
C7 C8 1.392(11) .
C7 H7 0.9500 .
C8 C9 1.362(10) .
C8 H8 0.9500 .
C9 C10 1.404(10) .
C9 H9 0.9500 .
C10 C11 1.377(10) .
C10 C12 1.464(10) .
C11 C17 1.479(9) 2
C12 C18 1.301(11) 2
C12 H12 0.9500 .
C13 C14 1.378(9) .
C13 H13 0.9500 .
C14 C15 1.369(10) .
C14 H14 0.9500 .
C15 C16 1.411(10) .
C15 H15 0.9500 .
C16 C17 1.402(9) .
C16 C18 1.424(10) .
C17 C11 1.479(9) 2
C18 C12 1.301(11) 2
C18 H18 0.9500 .

loop_
_geom_hbond_atom_site_label_D
_geom_hbond_atom_site_label_H
_geom_hbond_atom_site_label_A
_geom_hbond_distance_DH
_geom_hbond_distance_HA
_geom_hbond_distance_DA
_geom_hbond_angle_DHA
C1 H1 I1 0.95 3.02 3.731(7) 132.6

loop_
_geom_torsion_atom_site_label_1
_geom_torsion_atom_site_label_2
_geom_torsion_atom_site_label_3
_geom_torsion_atom_site_label_4
_geom_torsion
_geom_torsion_site_symmetry_1
_geom_torsion_site_symmetry_4
N1 Mn1 N1 C1 178.3(7) 2 .
N3 Mn1 N1 C1 -19.0(6) . .
N3 Mn1 N1 C1 116.7(7) 2 .
N2 Mn1 N1 C1 -93.7(6) 2 .
N2 Mn1 N1 C1 72.0(6) . .
N1 Mn1 N1 C5 0.1(4) 2 .
N3 Mn1 N1 C5 162.8(5) . .
N3 Mn1 N1 C5 -61.5(8) 2 .
N2 Mn1 N1 C5 88.1(5) 2 .
N2 Mn1 N1 C5 -106.2(5) . .
N1 Mn1 N2 C7 -14.2(6) . .
N1 Mn1 N2 C7 -87.9(6) 2 .
N3 Mn1 N2 C7 82.2(6) . .
N3 Mn1 N2 C7 -179.9(6) 2 .
N2 Mn1 N2 C7 129.8(6) 2 .
N1 Mn1 N2 C11 168.4(4) . .
N1 Mn1 N2 C11 94.7(4) 2 .
N3 Mn1 N2 C11 -95.2(4) . .
N3 Mn1 N2 C11 2.7(4) 2 .
N2 Mn1 N2 C11 -47.6(4) 2 .
N1 Mn1 N3 C13 71.0(5) . .
N1 Mn1 N3 C13 129.1(6) 2 .
N3 Mn1 N3 C13 -95.3(5) 2 .
N2 Mn1 N3 C13 176.2(5) 2 .
N2 Mn1 N3 C13 -21.8(5) . .
N1 Mn1 N3 C17 -106.9(4) . .
N1 Mn1 N3 C17 -48.8(7) 2 .
N3 Mn1 N3 C17 86.8(4) 2 .
N2 Mn1 N3 C17 -1.7(4) 2 .
N2 Mn1 N3 C17 160.3(4) . .
C5 N1 C1 C2 -1.3(10) . .
Mn1 N1 C1 C2 -179.5(6) . .
N1 C1 C2 C3 0.7(12) . .
C1 C2 C3 C4 0.5(12) . .
C2 C3 C4 C5 -0.9(12) . .
C2 C3 C4 C6 179.1(8) . .
C1 N1 C5 C4 0.9(10) . .
Mn1 N1 C5 C4 179.2(6) . .
C1 N1 C5 C5 -178.7(8) . 2
Mn1 N1 C5 C5 -0.4(11) . 2
C3 C4 C5 N1 0.2(11) . .
C6 C4 C5 N1 -179.7(7) . .
C3 C4 C5 C5 179.8(9) . 2
C6 C4 C5 C5 -0.2(13) . 2
C5 C4 C6 C6 -2.4(17) . 2
C3 C4 C6 C6 177.7(12) . 2
C11 N2 C7 C8 -0.5(11) . .
Mn1 N2 C7 C8 -177.9(6) . .
N2 C7 C8 C9 0.8(12) . .
C7 C8 C9 C10 0.8(11) . .
C8 C9 C10 C11 -2.4(10) . .
C8 C9 C10 C12 -177.8(7) . .
C7 N2 C11 C10 -1.3(10) . .
Mn1 N2 C11 C10 176.3(5) . .
C7 N2 C11 C17 179.0(6) . 2
Mn1 N2 C11 C17 -3.4(7) . 2
C9 C10 C11 N2 2.8(10) . .
C12 C10 C11 N2 178.3(6) . .
C9 C10 C11 C17 -177.5(6) . 2
C12 C10 C11 C17 -1.9(10) . 2
C11 C10 C12 C18 1.8(11) . 2
C9 C10 C12 C18 177.1(8) . 2
C17 N3 C13 C14 -1.5(9) . .
Mn1 N3 C13 C14 -179.4(5) . .
N3 C13 C14 C15 -0.3(10) . .
C13 C14 C15 C16 1.1(10) . .
C14 C15 C16 C17 -0.1(9) . .
C14 C15 C16 C18 -179.8(7) . .
C13 N3 C17 C16 2.5(9) . .
Mn1 N3 C17 C16 -179.3(4) . .
C13 N3 C17 C11 -177.6(5) . 2
Mn1 N3 C17 C11 0.6(7) . 2
C15 C16 C17 N3 -1.7(9) . .
C18 C16 C17 N3 177.9(6) . .
C15 C16 C17 C11 178.4(6) . 2
C18 C16 C17 C11 -2.0(9) . 2
C17 C16 C18 C12 1.9(11) . 2
C15 C16 C18 C12 -178.5(7) . 2
